data_7006443
loop_
_publ_author_name
'Bowman, Lyndsey J.'
'Izod, Keith'
'Clegg, William'
'Harrington, Ross W.'
'Smith, J. David'
'Eaborn, C.'

_publ_section_title
;
 Alkali metal complexes of sterically hindered mono- and di-carbanions
 containing Si-O bonds.
;
_journal_issue 3
_journal_name_full 'Dalton transactions (Cambridge, England : 2003)'
_journal_page_first 502
_journal_page_last 508
_journal_paper_doi 10.1039/b510692c
_journal_year 2006
_chemical_formula_moiety 'C22 H58 K2 O2 Si6'
_chemical_formula_sum 'C22 H58 K2 O2 Si6'
_chemical_formula_weight 601.42
_chemical_name_systematic
;
?
;
_space_group_IT_number 15
_symmetry_cell_setting monoclinic
_symmetry_space_group_name_Hall '-C 2yc'
_symmetry_space_group_name_H-M 'C 1 2/c 1'
_atom_sites_solution_hydrogens geom
_atom_sites_solution_primary direct
_atom_sites_solution_secondary difmap
_audit_creation_method SHELXL-97
_cell_angle_alpha 90.00
_cell_angle_beta 98.5763(7)
_cell_angle_gamma 90.00
_cell_formula_units_Z 4
_cell_length_a 15.3506(7)
_cell_length_b 11.8073(5)
_cell_length_c 20.1478(9)
_cell_measurement_reflns_used 10926
_cell_measurement_temperature 150(2)
_cell_measurement_theta_max 28.69
_cell_measurement_theta_min 2.18
_cell_volume 3610.9(3)
_computing_cell_refinement 'Bruker SAINT'
_computing_data_collection 'Bruker SMART'
_computing_data_reduction 'Bruker SAINT'
_computing_molecular_graphics 'Bruker SHELXTL'
_computing_publication_material 'Bruker SHELXTL and local programs'
_computing_structure_refinement 'Bruker SHELXTL'
_computing_structure_solution SIR97
_diffrn_ambient_temperature 150(2)
_diffrn_measured_fraction_theta_full 1.000
_diffrn_measured_fraction_theta_max 0.939
_diffrn_measurement_device_type 'Bruker SMART 1K CCD diffractometer'
_diffrn_measurement_method 'thin-slice \w scans'
_diffrn_radiation_monochromator graphite
_diffrn_radiation_source 'sealed tube'
_diffrn_radiation_type MoK\a
_diffrn_radiation_wavelength 0.71069
_diffrn_reflns_av_R_equivalents 0.0249
_diffrn_reflns_av_sigmaI/netI 0.0238
_diffrn_reflns_limit_h_max 20
_diffrn_reflns_limit_h_min -20
_diffrn_reflns_limit_k_max 16
_diffrn_reflns_limit_k_min -15
_diffrn_reflns_limit_l_max 26
_diffrn_reflns_limit_l_min -26
_diffrn_reflns_number 16058
_diffrn_reflns_theta_full 26.00
_diffrn_reflns_theta_max 28.94
_diffrn_reflns_theta_min 2.04
_diffrn_standards_number 0
_exptl_absorpt_coefficient_mu 0.478
_exptl_absorpt_correction_T_max 0.911
_exptl_absorpt_correction_T_min 0.825
_exptl_absorpt_correction_type multi-scan
_exptl_absorpt_process_details SADABS
_exptl_crystal_colour colourless
_exptl_crystal_density_diffrn 1.106
_exptl_crystal_density_method 'not measured'
_exptl_crystal_description block
_exptl_crystal_F_000 1312
_exptl_crystal_size_max 0.42
_exptl_crystal_size_mid 0.35
_exptl_crystal_size_min 0.20
_refine_diff_density_max 0.775
_refine_diff_density_min -0.333
_refine_diff_density_rms 0.058
_refine_ls_extinction_method none
_refine_ls_goodness_of_fit_ref 1.055
_refine_ls_hydrogen_treatment constr
_refine_ls_matrix_type full
_refine_ls_number_parameters 195
_refine_ls_number_reflns 4477
_refine_ls_number_restraints 86
_refine_ls_restrained_S_all 1.046
_refine_ls_R_factor_all 0.0623
_refine_ls_R_factor_gt 0.0454
_refine_ls_shift/su_max 0.001
_refine_ls_shift/su_mean 0.000
_refine_ls_structure_factor_coef Fsqd
_refine_ls_weighting_details 'calc w=1/[\s^2^(Fo^2^)+(0.0673P)^2^+4.1663P] where P=(Fo^2^+2Fc^2^)/3'
_refine_ls_weighting_scheme calc
_refine_ls_wR_factor_gt 0.1212
_refine_ls_wR_factor_ref 0.1368
_reflns_number_gt 3486
_reflns_number_total 4477
_reflns_threshold_expression I>2\s(I)
_cod_data_source_file b510692c.txt
_cod_data_source_block ki205_compound5
_cod_original_sg_symbol_H-M 'C 2/c'
_cod_database_code 7006443

loop_
_symmetry_equiv_pos_as_xyz
'x, y, z'
'-x, y, -z+1/2'
'x+1/2, y+1/2, z'
'-x+1/2, y+1/2, -z+1/2'
'-x, -y, -z'
'x, -y, z-1/2'
'-x+1/2, -y+1/2, -z'
'x+1/2, -y+1/2, z-1/2'

loop_
_atom_site_label
_atom_site_type_symbol
_atom_site_fract_x
_atom_site_fract_y
_atom_site_fract_z
_atom_site_U_iso_or_equiv
_atom_site_adp_type
_atom_site_occupancy
_atom_site_symmetry_multiplicity
_atom_site_calc_flag
_atom_site_refinement_flags
_atom_site_disorder_assembly
_atom_site_disorder_group
K1 K 0.5000 0.19167(5) 0.7500 0.04393(19) Uani 1 2 d S . .
K2 K 0.5000 0.5000 0.5000 0.0612(2) Uani 1 2 d S . .
Si1 Si 0.40781(5) 0.28294(7) 0.58683(3) 0.0400(2) Uani 0.7907(13) 1 d P A 1
Si1A Si 0.4650(2) 0.2267(3) 0.56027(14) 0.0431(8) Uani 0.2093(13) 1 d P A 2
Si2 Si 0.61379(5) 0.26453(6) 0.59867(4) 0.03730(19) Uani 0.7907(13) 1 d P A 1
Si2A Si 0.63073(17) 0.3573(2) 0.63291(13) 0.0355(7) Uani 0.2093(13) 1 d P A 2
Si3 Si 0.53010(4) 0.45290(5) 0.67771(3) 0.02704(17) Uani 0.7907(13) 1 d P A 1
Si3A Si 0.44412(15) 0.4292(2) 0.65909(11) 0.0265(6) Uani 0.2093(13) 1 d P A 2
O1 O 0.5000 0.41223(18) 0.7500 0.0569(7) Uani 1 2 d S . .
O2 O 0.5000 -0.0341(2) 0.7500 0.0658(8) Uani 1 2 d S . .
C1 C 0.51560(12) 0.33884(16) 0.61714(9) 0.0296(4) Uani 1 1 d . A .
C2 C 0.3178(2) 0.3646(6) 0.6237(2) 0.132(2) Uani 0.7907(13) 1 d PU A 1
H2A H 0.2600 0.3325 0.6064 0.197 Uiso 0.7907(13) 1 calc PR A 1
H2B H 0.3193 0.4445 0.6108 0.197 Uiso 0.7907(13) 1 calc PR A 1
H2C H 0.3283 0.3584 0.6728 0.197 Uiso 0.7907(13) 1 calc PR A 1
C2A C 0.3178(2) 0.3646(6) 0.6237(2) 0.132(2) Uani 0.2093(13) 1 d PU A 2
H2A1 H 0.2735 0.4077 0.6435 0.197 Uiso 0.2093(13) 1 calc PR A 2
H2A2 H 0.3151 0.2847 0.6365 0.197 Uiso 0.2093(13) 1 calc PR A 2
H2A3 H 0.3061 0.3712 0.5747 0.197 Uiso 0.2093(13) 1 calc PR A 2
C3 C 0.3901(3) 0.1267(3) 0.60529(19) 0.0965(13) Uani 0.7907(13) 1 d PU A 1
H3A H 0.3297 0.1050 0.5869 0.145 Uiso 0.7907(13) 1 calc PR A 1
H3B H 0.3998 0.1144 0.6539 0.145 Uiso 0.7907(13) 1 calc PR A 1
H3C H 0.4318 0.0806 0.5845 0.145 Uiso 0.7907(13) 1 calc PR A 1
C3A C 0.3901(3) 0.1267(3) 0.60529(19) 0.0965(13) Uani 0.2093(13) 1 d PU A 2
H3A1 H 0.3645 0.0681 0.5739 0.145 Uiso 0.2093(13) 1 calc PR A 2
H3A2 H 0.3429 0.1712 0.6204 0.145 Uiso 0.2093(13) 1 calc PR A 2
H3A3 H 0.4257 0.0910 0.6441 0.145 Uiso 0.2093(13) 1 calc PR A 2
C4 C 0.3774(2) 0.2862(3) 0.49137(13) 0.0825(11) Uani 0.7907(13) 1 d PU A 1
H4A H 0.3182 0.2548 0.4787 0.124 Uiso 0.7907(13) 1 calc PR A 1
H4B H 0.4199 0.2408 0.4710 0.124 Uiso 0.7907(13) 1 calc PR A 1
H4C H 0.3786 0.3645 0.4755 0.124 Uiso 0.7907(13) 1 calc PR A 1
C4A C 0.3774(2) 0.2862(3) 0.49137(13) 0.0825(11) Uani 0.2093(13) 1 d PU A 2
H4A1 H 0.3521 0.2243 0.4623 0.124 Uiso 0.2093(13) 1 calc PR A 2
H4A2 H 0.4045 0.3417 0.4647 0.124 Uiso 0.2093(13) 1 calc PR A 2
H4A3 H 0.3308 0.3228 0.5120 0.124 Uiso 0.2093(13) 1 calc PR A 2
C5 C 0.5851(3) 0.1424(3) 0.5360(2) 0.0992(13) Uani 0.7907(13) 1 d PU A 1
H5A H 0.6394 0.1051 0.5275 0.149 Uiso 0.7907(13) 1 calc PR A 1
H5B H 0.5537 0.1725 0.4937 0.149 Uiso 0.7907(13) 1 calc PR A 1
H5C H 0.5475 0.0875 0.5547 0.149 Uiso 0.7907(13) 1 calc PR A 1
C5A C 0.5851(3) 0.1424(3) 0.5360(2) 0.0992(13) Uani 0.2093(13) 1 d PU A 2
H5A1 H 0.5683 0.0791 0.5053 0.149 Uiso 0.2093(13) 1 calc PR A 2
H5A2 H 0.6199 0.1140 0.5773 0.149 Uiso 0.2093(13) 1 calc PR A 2
H5A3 H 0.6202 0.1969 0.5145 0.149 Uiso 0.2093(13) 1 calc PR A 2
C6 C 0.6855(2) 0.2065(3) 0.67517(18) 0.0828(11) Uani 0.7907(13) 1 d PU A 1
H6A H 0.7366 0.1682 0.6615 0.124 Uiso 0.7907(13) 1 calc PR A 1
H6B H 0.6516 0.1524 0.6979 0.124 Uiso 0.7907(13) 1 calc PR A 1
H6C H 0.7056 0.2688 0.7058 0.124 Uiso 0.7907(13) 1 calc PR A 1
C6A C 0.6855(2) 0.2065(3) 0.67517(18) 0.0828(11) Uani 0.2093(13) 1 d PU A 2
H6A1 H 0.7498 0.2140 0.6846 0.124 Uiso 0.2093(13) 1 calc PR A 2
H6A2 H 0.6700 0.1439 0.6436 0.124 Uiso 0.2093(13) 1 calc PR A 2
H6A3 H 0.6624 0.1910 0.7170 0.124 Uiso 0.2093(13) 1 calc PR A 2
C7 C 0.69168(18) 0.3581(3) 0.55749(15) 0.0625(7) Uani 0.7907(13) 1 d PU A 1
H7A H 0.7427 0.3135 0.5490 0.094 Uiso 0.7907(13) 1 calc PR A 1
H7B H 0.7116 0.4215 0.5874 0.094 Uiso 0.7907(13) 1 calc PR A 1
H7C H 0.6608 0.3875 0.5149 0.094 Uiso 0.7907(13) 1 calc PR A 1
C7A C 0.69168(18) 0.3581(3) 0.55749(15) 0.0625(7) Uani 0.2093(13) 1 d PU A 2
H7A1 H 0.7548 0.3687 0.5727 0.094 Uiso 0.2093(13) 1 calc PR A 2
H7A2 H 0.6696 0.4202 0.5273 0.094 Uiso 0.2093(13) 1 calc PR A 2
H7A3 H 0.6821 0.2859 0.5336 0.094 Uiso 0.2093(13) 1 calc PR A 2
C8 C 0.64693(18) 0.5105(2) 0.69237(13) 0.0586(7) Uani 0.7907(13) 1 d PU A 1
H8A H 0.6510 0.5718 0.7255 0.088 Uiso 0.7907(13) 1 calc PR A 1
H8B H 0.6622 0.5397 0.6500 0.088 Uiso 0.7907(13) 1 calc PR A 1
H8C H 0.6879 0.4497 0.7092 0.088 Uiso 0.7907(13) 1 calc PR A 1
C8A C 0.64693(18) 0.5105(2) 0.69237(13) 0.0586(7) Uani 0.2093(13) 1 d PU A 2
H8A1 H 0.7098 0.5278 0.7039 0.088 Uiso 0.2093(13) 1 calc PR A 2
H8A2 H 0.6212 0.4997 0.7336 0.088 Uiso 0.2093(13) 1 calc PR A 2
H8A3 H 0.6171 0.5734 0.6665 0.088 Uiso 0.2093(13) 1 calc PR A 2
C9 C 0.45754(18) 0.5824(2) 0.65174(13) 0.0523(6) Uani 0.7907(13) 1 d PU A 1
H9A H 0.4686 0.6407 0.6866 0.079 Uiso 0.7907(13) 1 calc PR A 1
H9B H 0.3954 0.5601 0.6461 0.079 Uiso 0.7907(13) 1 calc PR A 1
H9C H 0.4716 0.6126 0.6093 0.079 Uiso 0.7907(13) 1 calc PR A 1
C9A C 0.45754(18) 0.5824(2) 0.65174(13) 0.0523(6) Uani 0.2093(13) 1 d PU A 2
H9A1 H 0.4157 0.6214 0.6762 0.079 Uiso 0.2093(13) 1 calc PR A 2
H9A2 H 0.4463 0.6042 0.6043 0.079 Uiso 0.2093(13) 1 calc PR A 2
H9A3 H 0.5178 0.6037 0.6708 0.079 Uiso 0.2093(13) 1 calc PR A 2
C10 C 0.4218(3) -0.0997(3) 0.7472(3) 0.0811(16) Uani 0.876(9) 1 d PU B 1
H10A H 0.4270 -0.1674 0.7191 0.097 Uiso 0.876(9) 1 calc PR B 1
H10B H 0.3714 -0.0544 0.7251 0.097 Uiso 0.876(9) 1 calc PR B 1
C10A C 0.475(2) -0.106(4) 0.801(3) 0.128(12) Uani 0.124(9) 1 d PU B -2
H10C H 0.5036 -0.0828 0.8467 0.154 Uiso 0.124(9) 1 calc PR B -2
H10D H 0.4893 -0.1866 0.7938 0.154 Uiso 0.124(9) 1 calc PR B -2
C11 C 0.4031(4) -0.1366(4) 0.8136(4) 0.112(2) Uani 0.876(9) 1 d PU B 1
H11A H 0.3479 -0.1798 0.8081 0.169 Uiso 0.876(9) 1 calc PR B 1
H11B H 0.3975 -0.0701 0.8417 0.169 Uiso 0.876(9) 1 calc PR B 1
H11C H 0.4514 -0.1845 0.8350 0.169 Uiso 0.876(9) 1 calc PR B 1
C11A C 0.380(2) -0.086(4) 0.792(3) 0.114(13) Uani 0.124(9) 1 d PU B -2
H11D H 0.3496 -0.1506 0.7678 0.171 Uiso 0.124(9) 1 calc PR B -2
H11E H 0.3665 -0.0171 0.7655 0.171 Uiso 0.124(9) 1 calc PR B -2
H11F H 0.3603 -0.0779 0.8356 0.171 Uiso 0.124(9) 1 calc PR B -2

loop_
_atom_site_aniso_label
_atom_site_aniso_U_11
_atom_site_aniso_U_22
_atom_site_aniso_U_33
_atom_site_aniso_U_23
_atom_site_aniso_U_13
_atom_site_aniso_U_12
K1 0.0694(5) 0.0268(3) 0.0364(3) 0.000 0.0106(3) 0.000
K2 0.0893(6) 0.0682(5) 0.0281(3) 0.0128(3) 0.0149(3) -0.0083(4)
Si1 0.0363(4) 0.0592(5) 0.0247(3) -0.0098(3) 0.0052(3) -0.0135(3)
Si1A 0.0515(17) 0.0489(16) 0.0313(13) -0.0166(12) 0.0136(12) -0.0174(13)
Si2 0.0402(4) 0.0364(4) 0.0385(4) -0.0068(3) 0.0164(3) 0.0011(3)
Si2A 0.0333(13) 0.0410(15) 0.0334(13) -0.0038(11) 0.0086(10) -0.0006(10)
Si3 0.0373(4) 0.0265(3) 0.0190(3) 0.0009(2) 0.0095(2) -0.0005(2)
Si3A 0.0302(12) 0.0301(12) 0.0192(10) 0.0004(8) 0.0040(8) -0.0003(9)
O1 0.121(2) 0.0292(10) 0.0294(10) 0.000 0.0400(12) 0.000
O2 0.0678(17) 0.0294(11) 0.108(2) 0.000 0.0390(16) 0.000
C1 0.0333(9) 0.0347(9) 0.0222(8) -0.0047(7) 0.0084(7) -0.0040(7)
C2 0.0314(15) 0.230(6) 0.136(4) -0.069(4) 0.0191(19) -0.011(2)
C2A 0.0314(15) 0.230(6) 0.136(4) -0.069(4) 0.0191(19) -0.011(2)
C3 0.103(3) 0.091(2) 0.087(2) 0.019(2) -0.015(2) -0.065(2)
C3A 0.103(3) 0.091(2) 0.087(2) 0.019(2) -0.015(2) -0.065(2)
C4 0.093(2) 0.110(3) 0.0370(13) 0.0011(15) -0.0147(14) -0.050(2)
C4A 0.093(2) 0.110(3) 0.0370(13) 0.0011(15) -0.0147(14) -0.050(2)
C5 0.138(3) 0.066(2) 0.108(3) -0.044(2) 0.063(3) -0.003(2)
C5A 0.138(3) 0.066(2) 0.108(3) -0.044(2) 0.063(3) -0.003(2)
C6 0.0622(18) 0.108(3) 0.080(2) 0.0284(19) 0.0168(16) 0.0388(18)
C6A 0.0622(18) 0.108(3) 0.080(2) 0.0284(19) 0.0168(16) 0.0388(18)
C7 0.0540(15) 0.0732(18) 0.0688(17) -0.0086(14) 0.0376(13) -0.0065(13)
C7A 0.0540(15) 0.0732(18) 0.0688(17) -0.0086(14) 0.0376(13) -0.0065(13)
C8 0.0659(16) 0.0628(16) 0.0428(13) -0.0007(11) -0.0058(11) -0.0303(13)
C8A 0.0659(16) 0.0628(16) 0.0428(13) -0.0007(11) -0.0058(11) -0.0303(13)
C9 0.0692(16) 0.0384(12) 0.0540(14) 0.0048(10) 0.0241(12) 0.0120(11)
C9A 0.0692(16) 0.0384(12) 0.0540(14) 0.0048(10) 0.0241(12) 0.0120(11)
C10 0.072(3) 0.0472(18) 0.133(4) -0.012(2) 0.044(3) -0.0151(17)
C10A 0.054(14) 0.11(2) 0.21(3) 0.02(2) 0.00(2) -0.005(15)
C11 0.107(4) 0.065(3) 0.189(6) 0.035(3) 0.096(4) 0.017(3)
C11A 0.054(14) 0.11(3) 0.19(3) 0.00(3) 0.05(2) -0.005(18)

loop_
_atom_type_symbol
_atom_type_description
_atom_type_scat_dispersion_real
_atom_type_scat_dispersion_imag
_atom_type_scat_source
C C 0.0033 0.0016 'International Tables Vol C Tables 4.2.6.8 and 6.1.1.4'
H H 0.0000 0.0000 'International Tables Vol C Tables 4.2.6.8 and 6.1.1.4'
O O 0.0106 0.0060 'International Tables Vol C Tables 4.2.6.8 and 6.1.1.4'
Si Si 0.0817 0.0704 'International Tables Vol C Tables 4.2.6.8 and 6.1.1.4'
K K 0.2009 0.2494 'International Tables Vol C Tables 4.2.6.8 and 6.1.1.4'

loop_
_geom_angle_atom_site_label_1
_geom_angle_atom_site_label_2
_geom_angle_atom_site_label_3
_geom_angle
_geom_angle_site_symmetry_1
_geom_angle_site_symmetry_3
_geom_angle_publ_flag
O1 K1 O2 180.0 . . ?
O1 K1 C1 57.45(3) . . ?
O1 K1 C1 57.45(3) . 2_656 ?
O1 K1 C3 103.71(7) . 2_656 ?
O1 K1 C3A 103.71(7) . 2_656 ?
O1 K1 C6 87.07(7) . 2_656 ?
O1 K1 C6A 87.07(7) . 2_656 ?
O2 K1 C1 122.55(3) . . ?
O2 K1 C1 122.55(3) . 2_656 ?
O2 K1 C3 76.29(7) . 2_656 ?
O2 K1 C3A 76.29(7) . 2_656 ?
O2 K1 C6 92.93(7) . 2_656 ?
O2 K1 C6A 92.93(7) . 2_656 ?
C1 K1 C1 114.91(7) . 2_656 ?
C1 K1 C3 58.25(6) 2_656 2_656 ?
C1 K1 C3 141.38(10) . 2_656 ?
C1 K1 C6 55.78(6) 2_656 2_656 ?
C1 K1 C6 120.49(8) . 2_656 ?
C3 K1 C6 88.35(10) 2_656 2_656 ?
C3A K1 C6A 88.35(10) 2_656 2_656 ?
C1 K2 C1 180.0 . 5_666 ?
C1 K2 C4 119.19(6) . 5_666 ?
C1 K2 C4 60.81(6) 5_666 5_666 ?
C1 K2 C7 122.43(5) . 5_666 ?
C1 K2 C7 57.57(5) 5_666 5_666 ?
C1 K2 C9 121.71(5) . 5_666 ?
C1 K2 C9 58.29(5) 5_666 5_666 ?
C4 K2 C7 95.90(9) 5_666 5_666 ?
C4 K2 C9 95.00(8) 5_666 5_666 ?
C4A K2 C7A 95.90(9) 5_666 5_666 ?
C4A K2 C9A 95.00(8) 5_666 5_666 ?
C7 K2 C9 96.14(6) 5_666 5_666 ?
C7A K2 C9A 96.14(6) 5_666 5_666 ?
C1 Si1 C2 111.22(15) . . ?
C1 Si1 C3 115.97(14) . . ?
C1 Si1 C4 114.09(12) . . ?
C2 Si1 C3 106.1(2) . . ?
C2 Si1 C4 107.3(2) . . ?
C3 Si1 C4 101.24(16) . . ?
C1 Si2 C5 112.21(15) . . ?
C1 Si2 C6 113.99(12) . . ?
C1 Si2 C7 113.55(11) . . ?
C5 Si2 C6 108.24(19) . . ?
C5 Si2 C7 104.23(15) . . ?
C6 Si2 C7 103.82(16) . . ?
O1 Si3 C1 110.71(9) . . ?
O1 Si3 C8 110.27(9) . . ?
O1 Si3 C9 104.08(10) . . ?
C1 Si3 C8 112.94(11) . . ?
C1 Si3 C9 113.67(11) . . ?
C8 Si3 C9 104.67(13) . . ?
O1 Si3A C1 99.63(13) . . ?
K1 O1 Si3 106.78(7) . . ?
K1 O1 Si3 106.78(7) . 2_656 ?
K1 O1 Si3A 96.02(9) . . ?
K1 O1 Si3A 96.02(9) . 2_656 ?
Si3 O1 Si3 146.44(14) . 2_656 ?
Si3A O1 Si3A 167.96(19) . 2_656 ?
K1 O2 C10 122.98(18) . . ?
K1 O2 C10 122.98(19) . 2_656 ?
K1 O2 C10A 126(2) . . ?
K1 O2 C10A 126(2) . 2_656 ?
C10 O2 C10 114.0(4) . 2_656 ?
C10A O2 C10A 107(4) . 2_656 ?
K1 C1 K2 169.04(7) . . ?
K1 C1 Si1 84.60(7) . . ?
K1 C1 Si1A 93.00(12) . . ?
K1 C1 Si2 94.34(7) . . ?
K1 C1 Si2A 96.51(11) . . ?
K1 C1 Si3 81.85(6) . . ?
K1 C1 Si3A 78.87(9) . . ?
K2 C1 Si1 90.24(7) . . ?
K2 C1 Si1A 89.42(12) . . ?
K2 C1 Si2 96.62(7) . . ?
K2 C1 Si2A 91.35(11) . . ?
K2 C1 Si3 92.62(7) . . ?
K2 C1 Si3A 90.60(10) . . ?
Si1 C1 Si2 119.88(10) . . ?
Si1 C1 Si3 121.06(10) . . ?
Si1A C1 Si2A 121.25(16) . . ?
Si1A C1 Si3A 118.72(16) . . ?
Si2 C1 Si3 118.17(10) . . ?
Si2A C1 Si3A 120.01(15) . . ?
Si1 C2 H2A 109.5 . . ?
Si1 C2 H2B 109.5 . . ?
Si1 C2 H2C 109.5 . . ?
H2A C2 H2B 109.5 . . ?
H2A C2 H2C 109.5 . . ?
H2B C2 H2C 109.5 . . ?
Si1 C3 H3A 109.5 . . ?
Si1 C3 H3B 109.5 . . ?
Si1 C3 H3C 109.5 . . ?
H3A C3 H3B 109.5 . . ?
H3A C3 H3C 109.5 . . ?
H3B C3 H3C 109.5 . . ?
Si1 C4 H4A 109.5 . . ?
Si1 C4 H4B 109.5 . . ?
Si1 C4 H4C 109.5 . . ?
H4A C4 H4B 109.5 . . ?
H4A C4 H4C 109.5 . . ?
H4B C4 H4C 109.5 . . ?
Si2 C5 H5A 109.5 . . ?
Si2 C5 H5B 109.5 . . ?
Si2 C5 H5C 109.5 . . ?
H5A C5 H5B 109.5 . . ?
H5A C5 H5C 109.5 . . ?
H5B C5 H5C 109.5 . . ?
Si2 C6 H6A 109.5 . . ?
Si2 C6 H6B 109.5 . . ?
Si2 C6 H6C 109.5 . . ?
H6A C6 H6B 109.5 . . ?
H6A C6 H6C 109.5 . . ?
H6B C6 H6C 109.5 . . ?
Si2 C7 H7A 109.5 . . ?
Si2 C7 H7B 109.5 . . ?
Si2 C7 H7C 109.5 . . ?
H7A C7 H7B 109.5 . . ?
H7A C7 H7C 109.5 . . ?
H7B C7 H7C 109.5 . . ?
Si3 C8 H8A 109.5 . . ?
Si3 C8 H8B 109.5 . . ?
Si3 C8 H8C 109.5 . . ?
H8A C8 H8B 109.5 . . ?
H8A C8 H8C 109.5 . . ?
H8B C8 H8C 109.5 . . ?
Si3 C9 H9A 109.5 . . ?
Si3 C9 H9B 109.5 . . ?
Si3 C9 H9C 109.5 . . ?
H9A C9 H9B 109.5 . . ?
H9A C9 H9C 109.5 . . ?
H9B C9 H9C 109.5 . . ?
O2 C10 H10A 108.8 . . ?
O2 C10 H10B 108.8 . . ?
O2 C10 C11 113.7(5) . . ?
H10A C10 H10B 107.7 . . ?
H10A C10 C11 108.8 . . ?
H10B C10 C11 108.8 . . ?
O2 C10A H10C 111.7 . . ?
O2 C10A H10D 111.7 . . ?
O2 C10A C11A 100(4) . . ?
H10C C10A H10D 109.5 . . ?
H10C C10A C11A 111.7 . . ?
H10D C10A C11A 111.7 . . ?
C10 C11 H11A 109.5 . . ?
C10 C11 H11B 109.5 . . ?
C10 C11 H11C 109.5 . . ?
H11A C11 H11B 109.5 . . ?
H11A C11 H11C 109.5 . . ?
H11B C11 H11C 109.5 . . ?
C10A C11A H11D 109.5 . . ?
C10A C11A H11E 109.5 . . ?
C10A C11A H11F 109.5 . . ?
H11D C11A H11E 109.5 . . ?
H11D C11A H11F 109.5 . . ?
H11E C11A H11F 109.5 . . ?

loop_
_geom_bond_atom_site_label_1
_geom_bond_atom_site_label_2
_geom_bond_distance
_geom_bond_site_symmetry_2
_geom_bond_publ_flag
K1 O1 2.604(2) . ?
K1 O2 2.665(2) . ?
K1 C1 3.2302(18) . ?
K1 C1 3.2302(18) 2_656 ?
K1 C3 3.235(3) 2_656 ?
K1 C3A 3.235(3) 2_656 ?
K1 C6 3.420(3) 2_656 ?
K1 C6A 3.420(3) 2_656 ?
K2 C1 3.0132(18) . ?
K2 C1 3.0132(18) 5_666 ?
K2 C4 3.138(3) 5_666 ?
K2 C4A 3.138(3) 5_666 ?
K2 C7 3.433(3) 5_666 ?
K2 C7A 3.433(3) 5_666 ?
K2 C9 3.363(2) 5_666 ?
K2 C9A 3.363(2) 5_666 ?
Si1 C1 1.8014(19) . ?
Si1 C2 1.923(4) . ?
Si1 C3 1.909(4) . ?
Si1 C4 1.911(3) . ?
Si1A C1 1.845(3) . ?
Si2 C1 1.8296(19) . ?
Si2 C5 1.924(3) . ?
Si2 C6 1.885(3) . ?
Si2 C7 1.907(3) . ?
Si2A C1 1.762(3) . ?
Si3 O1 1.6631(8) . ?
Si3 C1 1.8087(19) . ?
Si3 C8 1.900(3) . ?
Si3 C9 1.918(2) . ?
Si3A O1 1.914(2) . ?
Si3A C1 1.826(3) . ?
O1 Si3 1.6631(8) 2_656 ?
O1 Si3A 1.914(2) 2_656 ?
O2 C10 1.423(4) . ?
O2 C10 1.423(4) 2_656 ?
O2 C10A 1.44(4) . ?
O2 C10A 1.44(4) 2_656 ?
C2 H2A 0.980 . ?
C2 H2B 0.980 . ?
C2 H2C 0.980 . ?
C3 H3A 0.980 . ?
C3 H3B 0.980 . ?
C3 H3C 0.980 . ?
C4 H4A 0.980 . ?
C4 H4B 0.980 . ?
C4 H4C 0.980 . ?
C5 H5A 0.980 . ?
C5 H5B 0.980 . ?
C5 H5C 0.980 . ?
C6 H6A 0.980 . ?
C6 H6B 0.980 . ?
C6 H6C 0.980 . ?
C7 H7A 0.980 . ?
C7 H7B 0.980 . ?
C7 H7C 0.980 . ?
C8 H8A 0.980 . ?
C8 H8B 0.980 . ?
C8 H8C 0.980 . ?
C9 H9A 0.980 . ?
C9 H9B 0.980 . ?
C9 H9C 0.980 . ?
C10 H10A 0.990 . ?
C10 H10B 0.990 . ?
C10 C11 1.475(8) . ?
C10A H10C 0.990 . ?
C10A H10D 0.990 . ?
C10A C11A 1.46(5) . ?
C11 H11A 0.980 . ?
C11 H11B 0.980 . ?
C11 H11C 0.980 . ?
C11A H11D 0.980 . ?
C11A H11E 0.980 . ?
C11A H11F 0.980 . ?
